data_1536487
loop_
_publ_author_name
'Kepinski, L.'
'Wocyrz, M.'
'Marchewka, M.'

_publ_section_title
;
 Structure evolution of nanocrystalline Ce O2 supported on silica: effect
 of temperature and atmosphere
;
_journal_name_full 'Journal of Solid State Chemistry'
_journal_page_first 110
_journal_page_last 118
_journal_volume 168
_journal_year 2002
_chemical_formula_sum 'Ce6 O21 Si6'
_chemical_name_systematic 'Ce6 (Si4 O13) (Si O4)2'
_space_group_IT_number 29
_symmetry_space_group_name_Hall 'P 2c -2ac'
_symmetry_space_group_name_H-M 'P c a 21'
_cell_angle_alpha 90
_cell_angle_beta 90
_cell_angle_gamma 90
_cell_formula_units_Z 4
_cell_length_a 23.422
_cell_length_b 7.196
_cell_length_c 10.082
_cell_volume 1699.268
_citation_journal_id_ASTM JSSCBI
_cod_data_source_file Kepinski_JSSCBI_2002_798.cif
_cod_data_source_block Ce6O21Si6
_cod_database_code 1536487

loop_
_symmetry_equiv_pos_as_xyz
x,y,z
-x,-y,z+1/2
-x+1/2,y,z+1/2
x+1/2,-y,z

loop_
_atom_site_label
_atom_site_type_symbol
_atom_site_fract_x
_atom_site_fract_y
_atom_site_fract_z
_atom_site_occupancy
_atom_site_U_iso_or_equiv
Si6 Si+4 0.2764 0.9065 0.5637 1 0.0
Ce3 Ce+3 0.6619 0.6053 0.1353 1 0.0
Ce6 Ce+3 0.182 0.1579 0.7419 1 0.0
O10 O-2 0.1201 0.9125 0.7671 1 0.0
O5 O-2 0.983 0.5852 0.3552 1 0.0
O20 O-2 0.282 0.1084 0.6488 1 0.0
Si4 Si+4 0.0912 0.9164 0.6164 1 0.0
O7 O-2 0.8929 0.425 0.4845 1 0.0
Ce1 Ce+3 0.5741 0.6208 0.5086 1 0.0
Ce2 Ce+3 0.4259 0.8792 0.4914 1 0.0
O19 O-2 0.718 0.3916 0.3512 1 0.0
O13 O-2 0.7098 0.5624 0.599 1 0.0
O4 O-2 0.9884 0.8752 0.8741 1 0.0
O18 O-2 0.3225 0.7471 0.6259 1 0.0
Si3 Si+4 0.9171 0.6029 0.3966 1 0.0
O9 O-2 0.8802 0.6237 0.2548 1 0.0
Si5 Si+4 0.7236 0.5935 0.4363 1 0.0
O21 O-2 0.9715 0.6362 0.6731 1 0.0
O12 O-2 0.102 0.7159 0.5455 1 0.0
O17 O-2 0.6775 0.7529 0.3741 1 0.0
O8 O-2 0.126 0.081 0.5296 1 0.0
O3 O-2 0.0156 0.7271 0.1325 1 0.0
Ce5 Ce+3 0.818 0.3421 0.2581 1 0.0
O2 O-2 0.9136 0.9555 0.6808 1 0.0
O1 O-2 0.0979 0.6048 0.3075 1 0.0
O14 O-2 0.2907 0.941 0.4077 1 0.0
Si1 Si+4 0.0313 0.5703 0.2479 1 0.0
O15 O-2 0.7914 0.6678 0.4236 1 0.0
Ce4 Ce+3 0.3381 0.8947 0.8647 1 0.0
Si2 Si+4 0.9758 0.8552 0.7199 1 0.0
O6 O-2 0.024 0.9567 0.6297 1 0.0
O11 O-2 0.9065 0.7908 0.4862 1 0.0
O16 O-2 0.2086 0.8322 0.5764 1 0.0
